data_2228480
loop_
_publ_author_name
'Han, Liying'
'Zang, Hu'
'Sun, Dajun'

_publ_section_title
;
 3-(Pyridin-4-ylmethoxy)phenol
;
_journal_coeditor_code NG5062
_journal_issue 12
_journal_name_full 'Acta Crystallographica Section E'
_journal_page_first o3147
_journal_paper_doi 10.1107/S1600536810045800
_journal_volume 66
_journal_year 2010
_chemical_formula_iupac 'C12 H11 N O2'
_chemical_formula_moiety 'C12 H11 N O2'
_chemical_formula_sum 'C12 H11 N O2'
_chemical_formula_weight 201.22
_chemical_name_systematic
;
3-(Pyridin-4-ylmethoxy)phenol
;
_space_group_IT_number 14
_symmetry_cell_setting monoclinic
_symmetry_space_group_name_Hall '-P 2yn'
_symmetry_space_group_name_H-M 'P 1 21/n 1'
_atom_sites_solution_hydrogens geom
_atom_sites_solution_primary direct
_atom_sites_solution_secondary difmap
_audit_creation_method SHELXL-97
_cell_angle_alpha 90.00
_cell_angle_beta 100.5010(10)
_cell_angle_gamma 90.00
_cell_formula_units_Z 4
_cell_length_a 6.6551(6)
_cell_length_b 9.1160(8)
_cell_length_c 17.0039(15)
_cell_measurement_reflns_used 1981
_cell_measurement_temperature 293(2)
_cell_measurement_theta_max 28.28
_cell_measurement_theta_min 1.88
_cell_volume 1014.31(16)
_computing_cell_refinement 'SAINT (Bruker, 2005)'
_computing_data_collection 'APEX2 (Bruker, 2005)'
_computing_data_reduction 'SAINT (Bruker, 2005)'
_computing_molecular_graphics 'SHELXTL-Plus (Sheldrick, 2008)'
_computing_publication_material 'SHELXL97 (Sheldrick, 2008)'
_computing_structure_refinement 'SHELXL97 (Sheldrick, 2008)'
_computing_structure_solution 'SHELXS97 (Sheldrick, 2008)'
_diffrn_ambient_temperature 293(2)
_diffrn_measured_fraction_theta_full 0.995
_diffrn_measured_fraction_theta_max 0.995
_diffrn_measurement_device_type 'Bruker APEX CCD area-detector'
_diffrn_measurement_method '\f and \w'
_diffrn_radiation_monochromator graphite
_diffrn_radiation_source 'fine-focus sealed tube'
_diffrn_radiation_type MoK\a
_diffrn_radiation_wavelength 0.71073
_diffrn_reflns_av_R_equivalents 0.0978
_diffrn_reflns_av_sigmaI/netI 0.0831
_diffrn_reflns_limit_h_max 8
_diffrn_reflns_limit_h_min -8
_diffrn_reflns_limit_k_max 11
_diffrn_reflns_limit_k_min -9
_diffrn_reflns_limit_l_max 20
_diffrn_reflns_limit_l_min -15
_diffrn_reflns_number 5411
_diffrn_reflns_theta_full 26.02
_diffrn_reflns_theta_max 26.02
_diffrn_reflns_theta_min 2.44
_exptl_absorpt_coefficient_mu 0.090
_exptl_absorpt_correction_T_max 0.980
_exptl_absorpt_correction_T_min 0.930
_exptl_absorpt_correction_type multi-scan
_exptl_absorpt_process_details '(SADABS; Sheldrick, 1996)'
_exptl_crystal_colour Colorless
_exptl_crystal_density_diffrn 1.318
_exptl_crystal_density_method 'not measured'
_exptl_crystal_description Block
_exptl_crystal_F_000 424
_exptl_crystal_size_max 0.28
_exptl_crystal_size_mid 0.24
_exptl_crystal_size_min 0.22
_refine_diff_density_max 0.142
_refine_diff_density_min -0.179
_refine_ls_extinction_method none
_refine_ls_goodness_of_fit_ref 0.891
_refine_ls_hydrogen_treatment mixed
_refine_ls_matrix_type full
_refine_ls_number_parameters 140
_refine_ls_number_reflns 1981
_refine_ls_number_restraints 0
_refine_ls_restrained_S_all 0.891
_refine_ls_R_factor_all 0.0685
_refine_ls_R_factor_gt 0.0408
_refine_ls_shift/su_max 0.001
_refine_ls_shift/su_mean 0.000
_refine_ls_structure_factor_coef Fsqd
_refine_ls_weighting_details 'calc w=1/[\s^2^(Fo^2^)+(0.0212P)^2^+0.0000P] where P=(Fo^2^+2Fc^2^)/3'
_refine_ls_weighting_scheme calc
_refine_ls_wR_factor_gt 0.0812
_refine_ls_wR_factor_ref 0.0906
_reflns_number_gt 1310
_reflns_number_total 1981
_reflns_threshold_expression I>2sigma(I)
_cod_data_source_file ng5062.cif
_cod_data_source_block I
_cod_original_sg_symbol_H-M 'P 21/n'
_cod_database_code 2228480
_cod_database_fobs_code 2228480

loop_
_symmetry_equiv_pos_as_xyz
'x, y, z'
'-x+1/2, y+1/2, -z+1/2'
'-x, -y, -z'
'x-1/2, -y-1/2, z-1/2'

loop_
_atom_site_type_symbol
_atom_site_label
_atom_site_fract_x
_atom_site_fract_y
_atom_site_fract_z
_atom_site_U_iso_or_equiv
_atom_site_adp_type
_atom_site_calc_flag
_atom_site_refinement_flags
_atom_site_occupancy
_atom_site_disorder_assembly
_atom_site_disorder_group
N N1 0.7272(2) 0.82817(15) 1.01329(9) 0.0343(4) Uani d . 1 . .
O O1 -0.50233(18) 0.67160(13) 0.65242(7) 0.0385(3) Uani d . 1 . .
O O2 0.13905(16) 0.82363(12) 0.78584(7) 0.0357(3) Uani d . 1 . .
H H1A -0.601(3) 0.678(2) 0.6047(13) 0.073(7) Uiso d . 1 . .
C C7 0.3149(2) 0.91479(18) 0.79342(10) 0.0317(4) Uani d . 1 . .
H H7A 0.2748 1.0170 0.7939 0.038 Uiso calc R 1 . .
H H7B 0.3829 0.8995 0.7482 0.038 Uiso calc R 1 . .
C C6 -0.1795(2) 0.75328(18) 0.71613(9) 0.0296(4) Uani d . 1 . .
H H6 -0.1743 0.6758 0.7520 0.036 Uiso calc R 1 . .
C C5 -0.0183(2) 0.85103(18) 0.72303(9) 0.0295(4) Uani d . 1 . .
C C12 0.3904(2) 0.81807(17) 0.93485(10) 0.0320(4) Uani d . 1 . .
H H12 0.2540 0.7921 0.9316 0.038 Uiso calc R 1 . .
C C8 0.4572(2) 0.87800(17) 0.86953(10) 0.0271(4) Uani d . 1 . .
C C11 0.5288(3) 0.79727(18) 1.00500(11) 0.0345(4) Uani d . 1 . .
H H11 0.4809 0.7596 1.0489 0.041 Uiso calc R 1 . .
C C1 -0.3484(2) 0.77025(19) 0.65603(10) 0.0305(4) Uani d . 1 . .
C C2 -0.3563(3) 0.88767(19) 0.60343(10) 0.0356(4) Uani d . 1 . .
H H2 -0.4703 0.9013 0.5635 0.043 Uiso calc R 1 . .
C C9 0.6626(2) 0.90938(18) 0.87728(10) 0.0313(4) Uani d . 1 . .
H H9 0.7143 0.9480 0.8344 0.038 Uiso calc R 1 . .
C C4 -0.0223(2) 0.96653(18) 0.67026(10) 0.0348(4) Uani d . 1 . .
H H4 0.0871 1.0313 0.6743 0.042 Uiso calc R 1 . .
C C3 -0.1947(2) 0.98324(19) 0.61087(10) 0.0384(5) Uani d . 1 . .
H H3 -0.2005 1.0613 0.5753 0.046 Uiso calc R 1 . .
C C10 0.7902(2) 0.88286(18) 0.94908(10) 0.0346(4) Uani d . 1 . .
H H10 0.9283 0.9043 0.9532 0.041 Uiso calc R 1 . .

loop_
_atom_site_aniso_label
_atom_site_aniso_U_11
_atom_site_aniso_U_22
_atom_site_aniso_U_33
_atom_site_aniso_U_12
_atom_site_aniso_U_13
_atom_site_aniso_U_23
N1 0.0290(8) 0.0365(9) 0.0345(9) 0.0046(6) -0.0018(7) -0.0058(7)
O1 0.0276(7) 0.0540(8) 0.0305(7) -0.0094(6) -0.0038(6) 0.0043(6)
O2 0.0296(7) 0.0405(7) 0.0315(7) -0.0063(5) -0.0091(5) 0.0046(5)
C7 0.0266(9) 0.0371(10) 0.0304(10) -0.0015(8) 0.0025(8) -0.0030(8)
C6 0.0292(9) 0.0352(10) 0.0231(9) 0.0006(8) 0.0014(8) 0.0026(8)
C5 0.0266(9) 0.0365(10) 0.0231(9) 0.0017(8) -0.0012(7) -0.0033(8)
C12 0.0228(9) 0.0375(11) 0.0345(10) 0.0018(7) 0.0020(8) -0.0024(8)
C8 0.0237(9) 0.0280(9) 0.0283(9) 0.0033(7) 0.0012(7) -0.0063(7)
C11 0.0329(10) 0.0388(11) 0.0315(10) 0.0025(8) 0.0050(8) -0.0018(8)
C1 0.0252(9) 0.0401(11) 0.0255(9) -0.0006(8) 0.0029(7) -0.0043(8)
C2 0.0312(10) 0.0406(11) 0.0307(10) 0.0036(8) -0.0061(8) 0.0026(8)
C9 0.0287(10) 0.0328(10) 0.0323(10) 0.0001(7) 0.0055(8) -0.0063(8)
C4 0.0325(10) 0.0324(10) 0.0364(11) -0.0041(8) -0.0016(8) 0.0018(8)
C3 0.0422(11) 0.0319(10) 0.0367(11) -0.0006(8) -0.0046(9) 0.0057(8)
C10 0.0243(9) 0.0358(10) 0.0419(12) 0.0003(8) 0.0015(8) -0.0112(9)

loop_
_atom_type_symbol
_atom_type_description
_atom_type_scat_dispersion_real
_atom_type_scat_dispersion_imag
_atom_type_scat_source
C C 0.0033 0.0016 'International Tables Vol C Tables 4.2.6.8 and 6.1.1.4'
H H 0.0000 0.0000 'International Tables Vol C Tables 4.2.6.8 and 6.1.1.4'
N N 0.0061 0.0033 'International Tables Vol C Tables 4.2.6.8 and 6.1.1.4'
O O 0.0106 0.0060 'International Tables Vol C Tables 4.2.6.8 and 6.1.1.4'

loop_
_geom_angle_atom_site_label_1
_geom_angle_atom_site_label_2
_geom_angle_atom_site_label_3
_geom_angle_site_symmetry_1
_geom_angle_site_symmetry_3
_geom_angle
_geom_angle_publ_flag
C11 N1 C10 . . 116.44(15) ?
C1 O1 H1A . . 113.5(12) ?
C5 O2 C7 . . 117.50(13) ?
O2 C7 C8 . . 109.17(13) ?
O2 C7 H7A . . 109.8 ?
C8 C7 H7A . . 109.8 ?
O2 C7 H7B . . 109.8 ?
C8 C7 H7B . . 109.8 ?
H7A C7 H7B . . 108.3 ?
C5 C6 C1 . . 120.27(16) ?
C5 C6 H6 . . 119.9 ?
C1 C6 H6 . . 119.9 ?
O2 C5 C4 . . 124.39(15) ?
O2 C5 C6 . . 114.70(15) ?
C4 C5 C6 . . 120.91(15) ?
C11 C12 C8 . . 119.11(15) ?
C11 C12 H12 . . 120.4 ?
C8 C12 H12 . . 120.4 ?
C9 C8 C12 . . 117.64(15) ?
C9 C8 C7 . . 119.78(15) ?
C12 C8 C7 . . 122.54(14) ?
N1 C11 C12 . . 123.70(17) ?
N1 C11 H11 . . 118.2 ?
C12 C11 H11 . . 118.2 ?
O1 C1 C6 . . 117.70(16) ?
O1 C1 C2 . . 122.82(15) ?
C6 C1 C2 . . 119.46(16) ?
C3 C2 C1 . . 119.52(16) ?
C3 C2 H2 . . 120.2 ?
C1 C2 H2 . . 120.2 ?
C10 C9 C8 . . 119.27(16) ?
C10 C9 H9 . . 120.4 ?
C8 C9 H9 . . 120.4 ?
C5 C4 C3 . . 118.06(16) ?
C5 C4 H4 . . 121.0 ?
C3 C4 H4 . . 121.0 ?
C2 C3 C4 . . 121.76(17) ?
C2 C3 H3 . . 119.1 ?
C4 C3 H3 . . 119.1 ?
N1 C10 C9 . . 123.82(16) ?
N1 C10 H10 . . 118.1 ?
C9 C10 H10 . . 118.1 ?

loop_
_geom_bond_atom_site_label_1
_geom_bond_atom_site_label_2
_geom_bond_site_symmetry_2
_geom_bond_distance
_geom_bond_publ_flag
N1 C11 . 1.332(2) ?
N1 C10 . 1.335(2) ?
O1 C1 . 1.3560(19) ?
O1 H1A . 0.95(2) ?
O2 C5 . 1.3756(17) ?
O2 C7 . 1.4218(18) ?
C7 C8 . 1.496(2) ?
C7 H7A . 0.9700 ?
C7 H7B . 0.9700 ?
C6 C5 . 1.383(2) ?
C6 C1 . 1.383(2) ?
C6 H6 . 0.9300 ?
C5 C4 . 1.381(2) ?
C12 C11 . 1.381(2) ?
C12 C8 . 1.382(2) ?
C12 H12 . 0.9300 ?
C8 C9 . 1.379(2) ?
C11 H11 . 0.9300 ?
C1 C2 . 1.390(2) ?
C2 C3 . 1.372(2) ?
C2 H2 . 0.9300 ?
C9 C10 . 1.375(2) ?
C9 H9 . 0.9300 ?
C4 C3 . 1.392(2) ?
C4 H4 . 0.9300 ?
C3 H3 . 0.9300 ?
C10 H10 . 0.9300 ?

loop_
_geom_hbond_atom_site_label_D
_geom_hbond_atom_site_label_H
_geom_hbond_atom_site_label_A
_geom_hbond_site_symmetry_A
_geom_hbond_distance_DH
_geom_hbond_distance_HA
_geom_hbond_distance_DA
_geom_hbond_angle_DHA
O1 H1A N1 4_475 0.95(2) 1.75(2) 2.6991(17) 174(2)

loop_
_cod_related_entry_id
_cod_related_entry_database
_cod_related_entry_code
1 ChemSpider 30656381
